data_7716907
loop_
_publ_author_name
'&#xc1;lvarez-Miguel, Luc&#xed;a'
'Del Carmen-Rodr&#xed;guez, Clara'
'Valle, Mar&#xed;a'
'&#xc1;lvarez, Celedonio M'
'Mart&#xed;n-&#xc1;lvarez, Jos&#xe9; M'
'Garc&#xed;a-Rodr&#xed;guez, Ra&#xfa;l'
'Miguel, Daniel'

_publ_section_title
;
 Synthesis and reactivity of air stable Ni(II) complexes with isocyanides
 and dialkyldithiophosphate ligands: acyclic diaminocarbene formation.
;
_journal_issue 36
_journal_name_full 'Dalton transactions (Cambridge, England : 2003)'
_journal_page_first 15101
_journal_page_last 15112
_journal_paper_doi 10.1039/d4dt01915f
_journal_volume 53
_journal_year 2024
_chemical_formula_moiety 'C24 H32 N2 Ni O2 P S2, Cl O4'
_chemical_formula_sum 'C24 H32 Cl N2 Ni O6 P S2'
_chemical_formula_weight 633.76
_space_group_crystal_system triclinic
_space_group_IT_number 2
_space_group_name_Hall '-P 1'
_space_group_name_H-M_alt 'P -1'
_atom_sites_solution_hydrogens geom
_audit_creation_date 2024-04-03
_audit_creation_method
;
Olex2 1.3
(compiled 2020.11.12 svn.r5f609507 for OlexSys, GUI svn.r6408)
;
_audit_update_record
;
2024-04-04 deposited with the CCDC.	2024-08-26 downloaded from the CCDC.
;
_cell_angle_alpha 93.616(3)
_cell_angle_beta 98.940(3)
_cell_angle_gamma 103.585(3)
_cell_formula_units_Z 2
_cell_length_a 8.6853(3)
_cell_length_b 11.9625(5)
_cell_length_c 16.6919(6)
_cell_measurement_reflns_used 4696
_cell_measurement_temperature 293(2)
_cell_measurement_theta_max 24.7460
_cell_measurement_theta_min 2.6180
_cell_volume 1656.28(11)
_computing_cell_refinement 'CrysAlisPro 1.171.40.67a (Rigaku OD, 2019)'
_computing_data_collection 'CrysAlisPro 1.171.40.67a (Rigaku OD, 2019)'
_computing_data_reduction 'CrysAlisPro 1.171.40.67a (Rigaku OD, 2019)'
_computing_molecular_graphics 'Olex2 1.3 (Dolomanov et al., 2009)'
_computing_publication_material 'Olex2 1.3 (Dolomanov et al., 2009)'
_computing_structure_refinement 'SHELXL 2014/7 (Sheldrick, 2015)'
_computing_structure_solution 'SHELXT  (Sheldrick, 2015)'
_diffrn_ambient_temperature 293(2)
_diffrn_detector 'CCD plate'
_diffrn_detector_area_resol_mean 10.4757
_diffrn_detector_type Atlas
_diffrn_measured_fraction_theta_full 1.000
_diffrn_measured_fraction_theta_max 0.840
_diffrn_measurement_details
;
List of Runs (angles in degrees, time in seconds):

  # Type    Start    End  Width  t~exp~   \w     \q     \k     \f   Frames
#--------------------------------------------------------------------------
  1  \w    -12.00  20.00   1.00    9.16    --  -10.48 -99.00-180.00   32
  2  \w    -29.00  63.00   1.00    9.16    --  -10.48  57.00-180.00   92
  3  \w    -85.00  13.00   1.00    9.16    --  -10.48 -37.00  30.00   98
  4  \w    -12.00  52.00   1.00    9.16    --   12.36 -99.00 -30.00   64
  5  \w    -19.00  18.00   1.00    9.16    --   12.36  77.00  90.00   37
;
_diffrn_measurement_device 'four-circle diffractometer'
_diffrn_measurement_device_type 'SuperNova, Dual, Cu at home/near, Atlas'
_diffrn_measurement_method '\w scans'
_diffrn_orient_matrix_type 'CrysAlisPro convention (1999,Acta A55,543-557)'
_diffrn_orient_matrix_UB_11 -0.0661756000
_diffrn_orient_matrix_UB_12 -0.0493096000
_diffrn_orient_matrix_UB_13 -0.0081758000
_diffrn_orient_matrix_UB_21 0.0480821000
_diffrn_orient_matrix_UB_22 -0.0331146000
_diffrn_orient_matrix_UB_23 0.0209212000
_diffrn_orient_matrix_UB_31 -0.0243337000
_diffrn_orient_matrix_UB_32 0.0152789000
_diffrn_orient_matrix_UB_33 0.0369589000
_diffrn_radiation_monochromator mirror
_diffrn_radiation_probe x-ray
_diffrn_radiation_type 'Mo K\a'
_diffrn_radiation_wavelength 0.71073
_diffrn_reflns_av_R_equivalents 0.0251
_diffrn_reflns_av_unetI/netI 0.0522
_diffrn_reflns_Laue_measured_fraction_full 1.000
_diffrn_reflns_Laue_measured_fraction_max 0.840
_diffrn_reflns_limit_h_max 10
_diffrn_reflns_limit_h_min -11
_diffrn_reflns_limit_k_max 16
_diffrn_reflns_limit_k_min -15
_diffrn_reflns_limit_l_max 19
_diffrn_reflns_limit_l_min -23
_diffrn_reflns_number 14723
_diffrn_reflns_point_group_measured_fraction_full 1.000
_diffrn_reflns_point_group_measured_fraction_max 0.840
_diffrn_reflns_theta_full 25.242
_diffrn_reflns_theta_max 29.512
_diffrn_reflns_theta_min 2.258
_diffrn_source 'micro-focus sealed X-ray tube'
_diffrn_source_type 'SuperNova (Mo) X-ray Source'
_exptl_absorpt_coefficient_mu 0.876
_exptl_absorpt_correction_T_max 0.911
_exptl_absorpt_correction_T_min 0.839
_exptl_absorpt_correction_type analytical
_exptl_absorpt_process_details
;
CrysAlisPro 1.171.40.67a (Rigaku Oxford Diffraction, 2019)
Analytical numeric absorption correction using a multifaceted crystal
			model based on expressions derived by R.C. Clark & J.S. Reid.
(Clark, R. C. & Reid, J. S. (1995). Acta Cryst. A51, 887-897)
Empirical absorption correction using spherical harmonics,
 implemented in SCALE3 ABSPACK scaling algorithm.
;
_exptl_crystal_colour orange
_exptl_crystal_colour_primary orange
_exptl_crystal_density_diffrn 1.271
_exptl_crystal_description prism
_exptl_crystal_F_000 660
_exptl_crystal_size_max 0.298
_exptl_crystal_size_mid 0.217
_exptl_crystal_size_min 0.129
_refine_diff_density_max 0.796
_refine_diff_density_min -0.571
_refine_diff_density_rms 0.067
_refine_ls_extinction_method none
_refine_ls_goodness_of_fit_ref 1.041
_refine_ls_hydrogen_treatment constr
_refine_ls_matrix_type full
_refine_ls_number_parameters 342
_refine_ls_number_reflns 7756
_refine_ls_number_restraints 27
_refine_ls_restrained_S_all 1.052
_refine_ls_R_factor_all 0.1120
_refine_ls_R_factor_gt 0.0654
_refine_ls_shift/su_max 0.001
_refine_ls_shift/su_mean 0.000
_refine_ls_structure_factor_coef Fsqd
_refine_ls_weighting_details 'w=1/[\s^2^(Fo^2^)+(0.0868P)^2^+1.0698P] where P=(Fo^2^+2Fc^2^)/3'
_refine_ls_weighting_scheme calc
_refine_ls_wR_factor_gt 0.1663
_refine_ls_wR_factor_ref 0.1977
_reflns_Friedel_coverage 0.000
_reflns_number_gt 4557
_reflns_number_total 7756
_reflns_threshold_expression 'I > 2\s(I)'
_cod_data_source_file d4dt01915f2.cif
_cod_data_source_block m078a
_cod_depositor_comments 'Adding full bibliography for 7716902--7716918.cif.'
_cod_database_code 7716907
_shelx_shelxl_version_number 2014/7
_chemical_oxdiff_formula 'C24 H32 Cl1 N2 O6 P1 S2 Ni1'
_chemical_oxdiff_usercomment 'orange prism'
_shelx_space_group_comment
;
The symmetry employed for this shelxl refinement is uniquely defined
by the following loop, which should always be used as a source of
symmetry information in preference to the above space-group names.
They are only intended as comments.
;
_reflns_odcompleteness_completeness 99.96
_reflns_odcompleteness_iscentric 1
_reflns_odcompleteness_theta 26.32
_olex2_refinement_description
;
1. Fixed Uiso
 At 1.2 times of:
  All C(H) groups
 At 1.5 times of:
  All C(H,H,H) groups
2. Uiso/Uaniso restraints and constraints
C41 \\sim C43 \\sim C42: within 2A with sigma of 0.04 and sigma for terminal
atoms of 0.08 within 2A
C41 \\sim O41: within 2A with sigma of 0.04 and sigma for terminal atoms of
0.08 within 2A
C43 \\sim C41 \\sim C42: within 2A with sigma of 0.02 and sigma for terminal
atoms of 0.04 within 2A
3. Rigid body (RIGU) restrains
 C43, C41, C42
 with sigma for 1-2 distances of 0.001 and sigma for 1-3 distances of 0.001
4.a Ternary CH refined with riding coordinates:
 C31(H31), C41(H41)
4.b Aromatic/amide H refined with riding coordinates:
 C13(H13), C14(H14), C15(H15), C23(H23), C24(H24), C25(H25)
4.c Idealised Me refined as rotating group:
 C17(H17A,H17B,H17C), C18(H18A,H18B,H18C), C27(H27A,H27B,H27C), C28(H28A,H28B,
 H28C), C32(H32A,H32B,H32C), C33(H33A,H33B,H33C), C42(H42A,H42B,H42C), C43(H43A,
 H43B,H43C)
;
_smtbx_masks_void_probe_radius 1.2
_smtbx_masks_void_truncation_radius 1.2
_olex2_submission_special_instructions 'No special instructions were received'
_oxdiff_exptl_absorpt_empirical_details
;
Empirical correction (ABSPACK) includes:
- Absorption correction using spherical harmonics
- Frame scaling
;
_oxdiff_exptl_absorpt_empirical_full_max 1.353
_oxdiff_exptl_absorpt_empirical_full_min 0.782

loop_
_space_group_symop_operation_xyz
'x, y, z'
'-x, -y, -z'

loop_
_atom_site_label
_atom_site_type_symbol
_atom_site_fract_x
_atom_site_fract_y
_atom_site_fract_z
_atom_site_U_iso_or_equiv
_atom_site_adp_type
_atom_site_occupancy
_atom_site_site_symmetry_order
_atom_site_calc_flag
_atom_site_refinement_flags_posn
_atom_site_refinement_flags_adp
_atom_site_refinement_flags_occupancy
_atom_site_disorder_assembly
_atom_site_disorder_group
Ni1 Ni 0.36656(7) 0.67365(4) 0.75433(3) 0.0540(2) Uani 1 1 d . . . . .
S1 S 0.41893(19) 0.52310(11) 0.69008(8) 0.0791(4) Uani 1 1 d . . . . .
S2 S 0.36038(16) 0.57823(9) 0.86393(7) 0.0653(3) Uani 1 1 d . . . . .
P1 P 0.42042(15) 0.45660(9) 0.79664(8) 0.0603(3) Uani 1 1 d . . . . .
O31 O 0.3125(4) 0.3324(2) 0.7927(2) 0.0786(10) Uani 1 1 d . . . . .
O41 O 0.5812(4) 0.4295(2) 0.8335(2) 0.0780(10) Uani 1 1 d . U . . .
N1 N 0.3301(4) 0.8780(3) 0.85371(19) 0.0525(8) Uani 1 1 d . . . . .
N2 N 0.3737(5) 0.7860(3) 0.6030(2) 0.0699(11) Uani 1 1 d . . . . .
C1 C 0.3377(5) 0.7996(3) 0.8139(2) 0.0535(10) Uani 1 1 d . . . . .
C2 C 0.3613(7) 0.7429(4) 0.6588(3) 0.0752(15) Uani 1 1 d . . . . .
C11 C 0.3249(5) 0.9705(3) 0.9085(2) 0.0481(9) Uani 1 1 d . . . . .
C12 C 0.2353(5) 0.9451(4) 0.9699(3) 0.0583(11) Uani 1 1 d . . . . .
C13 C 0.2351(6) 1.0382(4) 1.0241(3) 0.0699(13) Uani 1 1 d . . . . .
H13 H 0.1768 1.0257 1.0663 0.084 Uiso 1 1 calc R U . . .
C14 C 0.3189(7) 1.1474(4) 1.0164(3) 0.0742(14) Uani 1 1 d . . . . .
H14 H 0.3174 1.2081 1.0537 0.089 Uiso 1 1 calc R U . . .
C15 C 0.4053(6) 1.1692(4) 0.9547(3) 0.0698(13) Uani 1 1 d . . . . .
H15 H 0.4618 1.2444 0.9508 0.084 Uiso 1 1 calc R U . . .
C16 C 0.4098(5) 1.0807(3) 0.8981(3) 0.0569(10) Uani 1 1 d . . . . .
C17 C 0.1438(7) 0.8240(5) 0.9762(3) 0.0858(16) Uani 1 1 d . . . . .
H17A H 0.0614 0.7979 0.9289 0.129 Uiso 1 1 calc R U . . .
H17B H 0.0954 0.8224 1.0242 0.129 Uiso 1 1 calc R U . . .
H17C H 0.2161 0.7742 0.9796 0.129 Uiso 1 1 calc R U . . .
C18 C 0.5033(7) 1.1024(4) 0.8298(3) 0.0857(16) Uani 1 1 d . . . . .
H18A H 0.5848 1.0600 0.8347 0.129 Uiso 1 1 calc R U . . .
H18B H 0.5531 1.1835 0.8325 0.129 Uiso 1 1 calc R U . . .
H18C H 0.4319 1.0776 0.7786 0.129 Uiso 1 1 calc R U . . .
C21 C 0.3620(6) 0.8257(4) 0.5251(3) 0.0630(11) Uani 1 1 d . . . . .
C22 C 0.2804(6) 0.9113(4) 0.5104(3) 0.0687(12) Uani 1 1 d . . . . .
C23 C 0.2732(7) 0.9483(5) 0.4332(3) 0.0885(16) Uani 1 1 d . . . . .
H23 H 0.2205 1.0059 0.4206 0.106 Uiso 1 1 calc R U . . .
C24 C 0.3411(8) 0.9025(6) 0.3755(4) 0.100(2) Uani 1 1 d . . . . .
H24 H 0.3355 0.9293 0.3243 0.120 Uiso 1 1 calc R U . . .
C25 C 0.4179(8) 0.8168(6) 0.3923(3) 0.0977(19) Uani 1 1 d . . . . .
H25 H 0.4613 0.7848 0.3517 0.117 Uiso 1 1 calc R U . . .
C26 C 0.4325(7) 0.7767(5) 0.4684(3) 0.0762(14) Uani 1 1 d . . . . .
C27 C 0.2039(8) 0.9609(5) 0.5742(4) 0.0974(18) Uani 1 1 d . . . . .
H27A H 0.1116 0.9040 0.5831 0.146 Uiso 1 1 calc R U . . .
H27B H 0.1712 1.0277 0.5562 0.146 Uiso 1 1 calc R U . . .
H27C H 0.2801 0.9827 0.6242 0.146 Uiso 1 1 calc R U . . .
C28 C 0.5223(9) 0.6864(6) 0.4882(4) 0.118(2) Uani 1 1 d . . . . .
H28A H 0.5989 0.7126 0.5377 0.177 Uiso 1 1 calc R U . . .
H28B H 0.5777 0.6728 0.4445 0.177 Uiso 1 1 calc R U . . .
H28C H 0.4478 0.6159 0.4951 0.177 Uiso 1 1 calc R U . . .
C31 C 0.1394(6) 0.3007(5) 0.7587(4) 0.0817(15) Uani 1 1 d . . . . .
H31 H 0.1029 0.3710 0.7489 0.098 Uiso 1 1 calc R U . . .
C32 C 0.0548(8) 0.2401(6) 0.8213(5) 0.116(2) Uani 1 1 d . . . . .
H32A H 0.0849 0.1686 0.8283 0.174 Uiso 1 1 calc R U . . .
H32B H -0.0595 0.2245 0.8036 0.174 Uiso 1 1 calc R U . . .
H32C H 0.0847 0.2883 0.8722 0.174 Uiso 1 1 calc R U . . .
C33 C 0.1195(9) 0.2291(8) 0.6789(5) 0.167(4) Uani 1 1 d . . . . .
H33A H 0.1357 0.1542 0.6889 0.250 Uiso 1 1 calc R U . . .
H33B H 0.1971 0.2666 0.6477 0.250 Uiso 1 1 calc R U . . .
H33C H 0.0130 0.2207 0.6489 0.250 Uiso 1 1 calc R U . . .
C41 C 0.7323(7) 0.5201(5) 0.8536(5) 0.1037(17) Uani 1 1 d . U . . .
H41 H 0.7145 0.5932 0.8357 0.124 Uiso 1 1 calc R U . . .
C42 C 0.7853(10) 0.5335(7) 0.9450(5) 0.149(3) Uani 1 1 d . U . . .
H42A H 0.7085 0.5616 0.9708 0.223 Uiso 1 1 calc R U . . .
H42B H 0.8888 0.5874 0.9593 0.223 Uiso 1 1 calc R U . . .
H42C H 0.7924 0.4599 0.9629 0.223 Uiso 1 1 calc R U . . .
C43 C 0.8457(10) 0.4817(9) 0.8080(6) 0.173(3) Uani 1 1 d . U . . .
H43A H 0.8674 0.4124 0.8278 0.259 Uiso 1 1 calc R U . . .
H43B H 0.9442 0.5411 0.8154 0.259 Uiso 1 1 calc R U . . .
H43C H 0.7996 0.4667 0.7511 0.259 Uiso 1 1 calc R U . . .
Cl1 Cl 0.8476(2) 0.85090(13) 0.74848(9) 0.0859(4) Uani 1 1 d . . . . .
O11 O 0.8692(16) 0.7754(6) 0.7947(6) 0.312(7) Uani 1 1 d . . . . .
O12 O 0.7947(12) 0.8184(7) 0.6685(3) 0.218(4) Uani 1 1 d . . . . .
O13 O 0.7280(14) 0.8874(18) 0.7679(6) 0.427(12) Uani 1 1 d . . . . .
O14 O 0.9655(15) 0.9377(8) 0.7641(8) 0.343(7) Uani 1 1 d . . . . .

loop_
_atom_site_aniso_label
_atom_site_aniso_U_11
_atom_site_aniso_U_22
_atom_site_aniso_U_33
_atom_site_aniso_U_23
_atom_site_aniso_U_13
_atom_site_aniso_U_12
Ni1 0.0758(4) 0.0470(3) 0.0457(3) 0.0022(2) 0.0124(3) 0.0274(3)
S1 0.1222(12) 0.0631(7) 0.0663(8) -0.0017(6) 0.0256(8) 0.0473(8)
S2 0.0927(9) 0.0521(6) 0.0559(6) 0.0094(5) 0.0175(6) 0.0233(6)
P1 0.0624(7) 0.0390(5) 0.0787(8) 0.0046(5) 0.0078(6) 0.0146(5)
O31 0.062(2) 0.0457(17) 0.120(3) 0.0037(17) 0.0016(19) 0.0089(14)
O41 0.0602(19) 0.0459(16) 0.126(3) 0.0199(18) 0.0026(19) 0.0162(14)
N1 0.068(2) 0.0446(18) 0.0484(18) 0.0035(15) 0.0094(17) 0.0227(16)
N2 0.095(3) 0.061(2) 0.060(2) 0.0065(19) 0.025(2) 0.024(2)
C1 0.068(3) 0.050(2) 0.044(2) 0.0087(18) 0.009(2) 0.020(2)
C2 0.121(4) 0.064(3) 0.057(3) 0.005(2) 0.024(3) 0.049(3)
C11 0.057(2) 0.049(2) 0.041(2) -0.0022(16) 0.0031(18) 0.0244(19)
C12 0.064(3) 0.060(3) 0.054(2) 0.003(2) 0.010(2) 0.022(2)
C13 0.073(3) 0.086(4) 0.059(3) -0.004(2) 0.018(2) 0.034(3)
C14 0.097(4) 0.070(3) 0.061(3) -0.013(2) 0.005(3) 0.043(3)
C15 0.084(3) 0.050(2) 0.074(3) -0.003(2) 0.002(3) 0.024(2)
C16 0.070(3) 0.050(2) 0.057(2) 0.0109(19) 0.012(2) 0.026(2)
C17 0.090(4) 0.084(4) 0.087(4) 0.015(3) 0.034(3) 0.014(3)
C18 0.120(5) 0.067(3) 0.079(3) 0.020(3) 0.038(3) 0.022(3)
C21 0.074(3) 0.060(3) 0.048(2) 0.005(2) 0.014(2) 0.002(2)
C22 0.068(3) 0.067(3) 0.064(3) 0.009(2) 0.007(2) 0.007(2)
C23 0.081(4) 0.094(4) 0.077(4) 0.027(3) -0.007(3) 0.005(3)
C24 0.101(5) 0.126(6) 0.058(3) 0.022(4) 0.010(3) -0.005(4)
C25 0.100(5) 0.122(5) 0.062(3) 0.000(3) 0.029(3) 0.004(4)
C26 0.089(4) 0.081(3) 0.057(3) -0.001(2) 0.017(3) 0.016(3)
C27 0.110(5) 0.091(4) 0.103(4) 0.013(3) 0.029(4) 0.041(4)
C28 0.151(7) 0.124(5) 0.094(5) -0.014(4) 0.036(4) 0.061(5)
C31 0.058(3) 0.072(3) 0.109(4) -0.007(3) 0.010(3) 0.012(2)
C32 0.091(4) 0.094(4) 0.161(7) 0.020(4) 0.035(5) 0.007(4)
C33 0.105(6) 0.184(8) 0.165(8) -0.094(7) 0.022(5) -0.022(5)
C41 0.063(3) 0.063(3) 0.177(5) 0.037(3) 0.012(3) -0.002(2)
C42 0.107(5) 0.140(6) 0.184(5) 0.035(4) 0.005(3) 0.008(5)
C43 0.105(5) 0.188(8) 0.229(6) 0.015(5) 0.035(5) 0.041(5)
Cl1 0.1015(11) 0.0790(9) 0.0699(8) 0.0158(7) 0.0094(8) 0.0097(8)
O11 0.506(19) 0.133(6) 0.222(8) 0.098(6) -0.093(10) 0.012(8)
O12 0.336(11) 0.229(8) 0.083(4) -0.010(4) 0.001(5) 0.088(7)
O13 0.241(11) 0.89(4) 0.224(10) -0.059(15) 0.050(8) 0.315(18)
O14 0.323(14) 0.188(8) 0.382(14) 0.078(9) -0.068(11) -0.130(9)

loop_
_atom_type_symbol
_atom_type_description
_atom_type_scat_dispersion_real
_atom_type_scat_dispersion_imag
_atom_type_scat_source
C C 0.0033 0.0016 'International Tables Vol C Tables 4.2.6.8 and 6.1.1.4'
H H 0.0000 0.0000 'International Tables Vol C Tables 4.2.6.8 and 6.1.1.4'
N N 0.0061 0.0033 'International Tables Vol C Tables 4.2.6.8 and 6.1.1.4'
O O 0.0106 0.0060 'International Tables Vol C Tables 4.2.6.8 and 6.1.1.4'
P P 0.1023 0.0942 'International Tables Vol C Tables 4.2.6.8 and 6.1.1.4'
S S 0.1246 0.1234 'International Tables Vol C Tables 4.2.6.8 and 6.1.1.4'
Cl Cl 0.1484 0.1585 'International Tables Vol C Tables 4.2.6.8 and 6.1.1.4'
Ni Ni 0.3393 1.1124 'International Tables Vol C Tables 4.2.6.8 and 6.1.1.4'

loop_
_exptl_crystal_face_index_h
_exptl_crystal_face_index_k
_exptl_crystal_face_index_l
_exptl_crystal_face_perp_dist
0 16 0 0.0537
-5 -5 21 0.0900
1 -16 10 0.0995
-11 -1 0 0.0883
11 1 0 0.0883
0 -16 0 0.0747
6 -2 -22 0.0910

loop_
_geom_angle_atom_site_label_1
_geom_angle_atom_site_label_2
_geom_angle_atom_site_label_3
_geom_angle
_geom_angle_site_symmetry_1
_geom_angle_site_symmetry_3
_geom_angle_publ_flag
S1 Ni1 S2 88.12(5) . . ?
C1 Ni1 S1 175.37(14) . . ?
C1 Ni1 S2 89.43(12) . . ?
C1 Ni1 C2 93.63(17) . . ?
C2 Ni1 S1 89.04(13) . . ?
C2 Ni1 S2 175.64(17) . . ?
P1 S1 Ni1 85.40(5) . . ?
P1 S2 Ni1 85.19(5) . . ?
S1 P1 S2 101.11(6) . . ?
O31 P1 S1 114.98(16) . . ?
O31 P1 S2 115.64(15) . . ?
O31 P1 O41 96.94(17) . . ?
O41 P1 S1 115.13(16) . . ?
O41 P1 S2 113.90(15) . . ?
C31 O31 P1 123.2(3) . . ?
C41 O41 P1 121.7(3) . . ?
C1 N1 C11 175.4(4) . . ?
C2 N2 C21 169.1(6) . . ?
N1 C1 Ni1 175.3(4) . . ?
N2 C2 Ni1 173.2(5) . . ?
C12 C11 N1 117.4(4) . . ?
C16 C11 N1 118.2(3) . . ?
C16 C11 C12 124.4(3) . . ?
C11 C12 C13 116.1(4) . . ?
C11 C12 C17 121.4(4) . . ?
C13 C12 C17 122.6(4) . . ?
C12 C13 H13 119.4 . . ?
C14 C13 C12 121.1(4) . . ?
C14 C13 H13 119.4 . . ?
C13 C14 H14 119.5 . . ?
C13 C14 C15 121.1(4) . . ?
C15 C14 H14 119.5 . . ?
C14 C15 H15 119.6 . . ?
C14 C15 C16 120.9(4) . . ?
C16 C15 H15 119.6 . . ?
C11 C16 C18 121.7(4) . . ?
C15 C16 C11 116.4(4) . . ?
C15 C16 C18 121.9(4) . . ?
C12 C17 H17A 109.5 . . ?
C12 C17 H17B 109.5 . . ?
C12 C17 H17C 109.5 . . ?
H17A C17 H17B 109.5 . . ?
H17A C17 H17C 109.5 . . ?
H17B C17 H17C 109.5 . . ?
C16 C18 H18A 109.5 . . ?
C16 C18 H18B 109.5 . . ?
C16 C18 H18C 109.5 . . ?
H18A C18 H18B 109.5 . . ?
H18A C18 H18C 109.5 . . ?
H18B C18 H18C 109.5 . . ?
C22 C21 N2 118.2(4) . . ?
C26 C21 N2 117.6(5) . . ?
C26 C21 C22 124.2(4) . . ?
C21 C22 C27 122.1(4) . . ?
C23 C22 C21 116.2(5) . . ?
C23 C22 C27 121.7(5) . . ?
C22 C23 H23 119.2 . . ?
C24 C23 C22 121.5(6) . . ?
C24 C23 H23 119.2 . . ?
C23 C24 H24 119.9 . . ?
C23 C24 C25 120.2(6) . . ?
C25 C24 H24 119.9 . . ?
C24 C25 H25 119.2 . . ?
C24 C25 C26 121.6(5) . . ?
C26 C25 H25 119.2 . . ?
C21 C26 C25 116.2(5) . . ?
C21 C26 C28 122.0(5) . . ?
C25 C26 C28 121.8(5) . . ?
C22 C27 H27A 109.5 . . ?
C22 C27 H27B 109.5 . . ?
C22 C27 H27C 109.5 . . ?
H27A C27 H27B 109.5 . . ?
H27A C27 H27C 109.5 . . ?
H27B C27 H27C 109.5 . . ?
C26 C28 H28A 109.5 . . ?
C26 C28 H28B 109.5 . . ?
C26 C28 H28C 109.5 . . ?
H28A C28 H28B 109.5 . . ?
H28A C28 H28C 109.5 . . ?
H28B C28 H28C 109.5 . . ?
O31 C31 H31 109.4 . . ?
O31 C31 C32 106.9(5) . . ?
O31 C31 C33 106.7(5) . . ?
C32 C31 H31 109.4 . . ?
C33 C31 H31 109.4 . . ?
C33 C31 C32 115.0(6) . . ?
C31 C32 H32A 109.5 . . ?
C31 C32 H32B 109.5 . . ?
C31 C32 H32C 109.5 . . ?
H32A C32 H32B 109.5 . . ?
H32A C32 H32C 109.5 . . ?
H32B C32 H32C 109.5 . . ?
C31 C33 H33A 109.5 . . ?
C31 C33 H33B 109.5 . . ?
C31 C33 H33C 109.5 . . ?
H33A C33 H33B 109.5 . . ?
H33A C33 H33C 109.5 . . ?
H33B C33 H33C 109.5 . . ?
O41 C41 H41 109.7 . . ?
O41 C41 C42 107.8(5) . . ?
C42 C41 H41 109.7 . . ?
C43 C41 O41 106.0(6) . . ?
C43 C41 H41 109.7 . . ?
C43 C41 C42 113.8(7) . . ?
C41 C42 H42A 109.5 . . ?
C41 C42 H42B 109.5 . . ?
C41 C42 H42C 109.5 . . ?
H42A C42 H42B 109.5 . . ?
H42A C42 H42C 109.5 . . ?
H42B C42 H42C 109.5 . . ?
C41 C43 H43A 109.5 . . ?
C41 C43 H43B 109.5 . . ?
C41 C43 H43C 109.5 . . ?
H43A C43 H43B 109.5 . . ?
H43A C43 H43C 109.5 . . ?
H43B C43 H43C 109.5 . . ?
O11 Cl1 O12 118.7(6) . . ?
O11 Cl1 O13 106.7(9) . . ?
O11 Cl1 O14 110.0(7) . . ?
O13 Cl1 O12 100.6(6) . . ?
O14 Cl1 O12 114.3(7) . . ?
O14 Cl1 O13 104.8(10) . . ?

loop_
_geom_bond_atom_site_label_1
_geom_bond_atom_site_label_2
_geom_bond_distance
_geom_bond_site_symmetry_2
_geom_bond_publ_flag
Ni1 S1 2.2120(11) . ?
Ni1 S2 2.2176(12) . ?
Ni1 C1 1.841(4) . ?
Ni1 C2 1.842(5) . ?
S1 P1 1.9932(18) . ?
S2 P1 1.9957(15) . ?
P1 O31 1.550(3) . ?
P1 O41 1.551(3) . ?
O31 C31 1.473(6) . ?
O41 C41 1.470(6) . ?
N1 C1 1.135(5) . ?
N1 C11 1.405(4) . ?
N2 C2 1.100(6) . ?
N2 C21 1.409(6) . ?
C11 C12 1.387(5) . ?
C11 C16 1.386(6) . ?
C12 C13 1.391(6) . ?
C12 C17 1.498(7) . ?
C13 H13 0.9300 . ?
C13 C14 1.363(7) . ?
C14 H14 0.9300 . ?
C14 C15 1.368(7) . ?
C15 H15 0.9300 . ?
C15 C16 1.385(6) . ?
C16 C18 1.501(6) . ?
C17 H17A 0.9600 . ?
C17 H17B 0.9600 . ?
C17 H17C 0.9600 . ?
C18 H18A 0.9600 . ?
C18 H18B 0.9600 . ?
C18 H18C 0.9600 . ?
C21 C22 1.389(7) . ?
C21 C26 1.375(6) . ?
C22 C23 1.386(7) . ?
C22 C27 1.502(7) . ?
C23 H23 0.9300 . ?
C23 C24 1.356(8) . ?
C24 H24 0.9300 . ?
C24 C25 1.368(9) . ?
C25 H25 0.9300 . ?
C25 C26 1.384(8) . ?
C26 C28 1.499(8) . ?
C27 H27A 0.9600 . ?
C27 H27B 0.9600 . ?
C27 H27C 0.9600 . ?
C28 H28A 0.9600 . ?
C28 H28B 0.9600 . ?
C28 H28C 0.9600 . ?
C31 H31 0.9800 . ?
C31 C32 1.498(8) . ?
C31 C33 1.501(8) . ?
C32 H32A 0.9600 . ?
C32 H32B 0.9600 . ?
C32 H32C 0.9600 . ?
C33 H33A 0.9600 . ?
C33 H33B 0.9600 . ?
C33 H33C 0.9600 . ?
C41 H41 0.9800 . ?
C41 C42 1.511(10) . ?
C41 C43 1.470(10) . ?
C42 H42A 0.9600 . ?
C42 H42B 0.9600 . ?
C42 H42C 0.9600 . ?
C43 H43A 0.9600 . ?
C43 H43B 0.9600 . ?
C43 H43C 0.9600 . ?
Cl1 O11 1.252(6) . ?
Cl1 O12 1.343(6) . ?
Cl1 O13 1.295(9) . ?
Cl1 O14 1.256(8) . ?

loop_
_geom_torsion_atom_site_label_1
_geom_torsion_atom_site_label_2
_geom_torsion_atom_site_label_3
_geom_torsion_atom_site_label_4
_geom_torsion
_geom_torsion_site_symmetry_1
_geom_torsion_site_symmetry_2
_geom_torsion_site_symmetry_3
_geom_torsion_site_symmetry_4
_geom_torsion_publ_flag
S1 P1 O31 C31 -55.7(4) . . . . ?
S1 P1 O41 C41 59.9(5) . . . . ?
S2 P1 O31 C31 61.7(4) . . . . ?
S2 P1 O41 C41 -56.2(5) . . . . ?
P1 O31 C31 C32 -128.2(4) . . . . ?
P1 O31 C31 C33 108.2(6) . . . . ?
P1 O41 C41 C42 114.5(5) . . . . ?
P1 O41 C41 C43 -123.4(6) . . . . ?
O31 P1 O41 C41 -178.3(5) . . . . ?
O41 P1 O31 C31 -177.6(4) . . . . ?
N1 C11 C12 C13 178.7(4) . . . . ?
N1 C11 C12 C17 -1.6(6) . . . . ?
N1 C11 C16 C15 -178.2(4) . . . . ?
N1 C11 C16 C18 0.9(6) . . . . ?
N2 C21 C22 C23 179.5(4) . . . . ?
N2 C21 C22 C27 -0.7(7) . . . . ?
N2 C21 C26 C25 179.5(5) . . . . ?
N2 C21 C26 C28 -1.4(8) . . . . ?
C2 N2 C21 C22 90(2) . . . . ?
C2 N2 C21 C26 -90(3) . . . . ?
C11 C12 C13 C14 0.0(7) . . . . ?
C12 C11 C16 C15 1.4(6) . . . . ?
C12 C11 C16 C18 -179.4(5) . . . . ?
C12 C13 C14 C15 0.4(8) . . . . ?
C13 C14 C15 C16 0.1(8) . . . . ?
C14 C15 C16 C11 -1.0(7) . . . . ?
C14 C15 C16 C18 179.9(5) . . . . ?
C16 C11 C12 C13 -0.9(6) . . . . ?
C16 C11 C12 C17 178.7(5) . . . . ?
C17 C12 C13 C14 -179.7(5) . . . . ?
C21 C22 C23 C24 0.5(8) . . . . ?
C22 C21 C26 C25 -0.4(8) . . . . ?
C22 C21 C26 C28 178.6(5) . . . . ?
C22 C23 C24 C25 0.6(9) . . . . ?
C23 C24 C25 C26 -1.8(10) . . . . ?
C24 C25 C26 C21 1.6(9) . . . . ?
C24 C25 C26 C28 -177.5(6) . . . . ?
C26 C21 C22 C23 -0.6(7) . . . . ?
C26 C21 C22 C27 179.3(5) . . . . ?
C27 C22 C23 C24 -179.4(6) . . . . ?

loop_
_exptl_oxdiff_crystal_face_indexfrac_h
_exptl_oxdiff_crystal_face_indexfrac_k
_exptl_oxdiff_crystal_face_indexfrac_l
_exptl_oxdiff_crystal_face_x
_exptl_oxdiff_crystal_face_y
_exptl_oxdiff_crystal_face_z
-0.1397 16.3496 0.0359 -0.7972 -0.5474 0.2545
-5.0005 -5.0017 21.0046 0.4058 0.3646 0.8216
1.2746 -15.6590 10.0092 0.6060 0.7892 0.0997
-11.4166 -1.3864 -0.1489 0.8251 -0.5061 0.2511
11.4166 1.3864 0.1489 -0.8251 0.5061 -0.2511
0.1397 -16.3496 -0.0359 0.7972 0.5474 -0.2545
6.2029 -2.3441 -21.7328 -0.1172 -0.0788 -0.9900

loop_
_smtbx_masks_void_nr
_smtbx_masks_void_average_x
_smtbx_masks_void_average_y
_smtbx_masks_void_average_z
_smtbx_masks_void_volume
_smtbx_masks_void_count_electrons
_smtbx_masks_void_content
1 0.000 0.500 0.500 211.7 41.7 ?
